data_1546018
loop_
_publ_author_name
'Von H. Holler'
'D. Babel'

_publ_section_title
;
 Crystal structure of a high temperature modification of
 barium-zinc-iron(III) fluoride BaZnFeF7
;
_journal_name_full 'Zeitschrift fur anorganische und allgemeine Chemie'
_journal_page_first 137
_journal_page_last 144
_journal_volume 491
_journal_year 1982
_chemical_formula_sum 'Ba F7 Fe Zn'
_chemical_formula_weight 391.57
_space_group_IT_number 14
_symmetry_cell_setting monoclinic
_symmetry_Int_Tables_number 14
_symmetry_space_group_name_Hall '-P 2ybc'
_symmetry_space_group_name_H-M 'P 1 21/c 1'
_cell_angle_alpha 90.
_cell_angle_beta 92.80(4)
_cell_angle_gamma 90.
_cell_formula_units_Z 4
_cell_length_a 5.603(1)
_cell_length_b 9.971(3)
_cell_length_c 9.584(4)
_cell_volume 534.8(3)
_diffrn_ambient_temperature 293
_diffrn_radiation_probe x-ray
_diffrn_radiation_type MoK\a
_diffrn_radiation_wavelength 0.71069
_exptl_absorpt_coefficient_mu 14.0
_exptl_crystal_density_diffrn 4.863
_exptl_crystal_F_000 700
_refine_ls_number_reflns 2426
_refine_ls_R_factor_gt 0.052
_cod_data_source_file Z-Anorg-Allg-Chem-1982-491-137-144.cif
_cod_data_source_block BaZnFeF7
_cod_original_sg_symbol_H-M 'P 21/c'
_cod_database_code 1546018

loop_
_symmetry_equiv_pos_site_id
_symmetry_equiv_pos_as_xyz
1 x,y,z
2 -x,1/2+y,1/2-z
3 -x,-y,-z
4 x,1/2-y,1/2+z

loop_
_atom_site_aniso_label
_atom_site_aniso_U_11
_atom_site_aniso_U_22
_atom_site_aniso_U_33
_atom_site_aniso_U_23
_atom_site_aniso_U_13
_atom_site_aniso_U_12
Zn 0.0076(2) 0.0079(2) 0.0072(2) 0.0007(2) -0.0009(2) 0.0004(2)
Fe 0.0049(3) 0.0058(3) 0.0059(3) -0.0004(2) -0.0005(2) -0.0002(2)
F1 0.0091(12) 0.0122(14) 0.0152(15) -0.0004(11) 0.0020(11) 0.0046(10)
F2 0.0109(13) 0.0102(13) 0.0168(16) 0.0011(11) 0.0034(11) 0.0037(10)
F3 0.0081(11) 0.0091(13) 0.0150(14) 0.0011(10) 0.0028(10) -0.0007(9)
F4 0.0083(12) 0.0080(12) 0.0152(14) 0.0023(10) 0.0010(10) 0.0012(9)
F5 0.0146(13) 0.0114(13) 0.0093(14) -0.0030(11) -0.0024(11) 0.0020(11)
F6 0.0190(14) 0.0117(12) 0.0062(10) -0.0004(13) -0.0027(10) -0.0003(13)
F7 0.0136(13) 0.0122(14) 0.0089(14) 0.0028(11) -0.0022(11) -0.0010(11)
Ba 0.0088(1) 0.0077(1) 0.0083(1) -0.0003(1) -0.0010(1) 0.0000(1)

loop_
_atom_site_label
_atom_site_type_symbol
_atom_site_thermal_displace_type
_atom_site_fract_x
_atom_site_fract_y
_atom_site_fract_z
_atom_site_occupancy
_atom_site_U_iso_or_equiv
_atom_site_calc_flag
_atom_site_refinement_flags
_atom_site_disorder_assembly
_atom_site_disorder_group
Zn Zn Uani 0.70010(10) 0.39850(10) 0.81040(10) 1.000 0.0076(1) . . . .
Fe Fe Uani 0.19740(10) 0.60920(10) 0.81180(10) 1.000 0.0056(2) . . . .
F1 F Uani 0.1120(6) 0.0577(3) 0.6228(4) 1.000 0.0121(8) . . . .
F2 F Uani 0.3652(6) 0.4497(3) 0.8708(4) 1.000 0.0125(8) . . . .
F3 F Uani 0.4747(6) 0.7082(3) 0.7526(4) 1.000 0.0107(7) . . . .
F4 F Uani 0.0244(6) 0.7777(3) 0.7524(4) 1.000 0.0105(7) . . . .
F5 F Uani 0.6117(6) 0.0417(3) 0.1252(4) 1.000 0.0119(8) . . . .
F6 F Uani 0.7425(6) 0.3098(3) 0.0022(4) 1.000 0.0124(7) . . . .
F7 F Uani 0.1108(6) 0.9589(3) 0.1330(4) 1.000 0.0117(8) . . . .
Ba Ba Uani 0.25960(10) 0.18060(10) -0.00110(10) 1.000 0.0083(1) . . . .

loop_
_geom_angle_atom_site_label_1
_geom_angle_atom_site_label_2
_geom_angle_atom_site_label_3
_geom_angle
_geom_angle_site_symmetry_1
_geom_angle_site_symmetry_2
_geom_angle_site_symmetry_3
_geom_angle_publ_flag
F2 Zn F6 85.51(15) . . 1_556 yes
F2 Zn F3 83.77(13) . . 2_646 yes
F2 Zn F4 158.50(14) . . 2_646 yes
F1 Zn F2 100.77(14) 2_656 . . yes
F2 Zn F5 89.16(15) . . 4_555 yes
F3 Zn F6 84.52(14) 2_646 . 1_556 yes
F4 Zn F6 87.37(15) 2_646 . 1_556 yes
F1 Zn F6 91.11(15) 2_656 . 1_556 yes
F5 Zn F6 169.20(15) 4_555 . 1_556 yes
F3 Zn F4 75.37(13) 2_646 . 2_646 yes
F1 Zn F3 173.46(14) 2_656 . 2_646 yes
F3 Zn F5 85.58(14) 2_646 . 4_555 yes
F1 Zn F4 99.62(14) 2_656 . 2_646 yes
F4 Zn F5 94.27(15) 2_646 . 4_555 yes
F1 Zn F5 99.12(15) 2_656 . 4_555 yes
F2 Fe F3 96.87(14) . . . yes
F2 Fe F4 179.13(16) . . . yes
F1 Fe F2 96.78(15) 2_556 . . yes
F2 Fe F6 90.77(15) . . 3_666 yes
F2 Fe F7 94.02(16) . . 4_565 yes
F3 Fe F4 82.78(14) . . . yes
F1 Fe F3 164.90(14) 2_556 . . yes
F3 Fe F6 87.27(16) . . 3_666 yes
F3 Fe F7 95.24(16) . . 4_565 yes
F1 Fe F4 83.49(14) 2_556 . . yes
F4 Fe F6 88.42(15) . . 3_666 yes
F4 Fe F7 86.81(15) . . 4_565 yes
F1 Fe F6 86.11(16) 2_556 . 3_666 yes
F1 Fe F7 90.23(16) 2_556 . 4_565 yes
F6 Fe F7 174.29(15) 3_666 . 4_565 yes
Zn F1 Fe 124.96(19) 2_646 . 2_546 yes
Zn F2 Fe 124.33(18) . . . yes
Zn F3 Fe 99.54(15) 2_656 . . yes
Zn F4 Fe 102.28(16) 2_656 . . yes
Zn F6 Fe 130.05(17) 1_554 . 3_666 yes

loop_
_geom_bond_atom_site_label_1
_geom_bond_atom_site_label_2
_geom_bond_distance
_geom_bond_site_symmetry_1
_geom_bond_site_symmetry_2
_geom_bond_publ_flag
Zn F2 2.055(4) . . yes
Zn F6 2.043(4) . 1_556 yes
Zn F3 2.206(3) . 2_646 yes
Zn F4 2.070(3) . 2_646 yes
Zn F1 1.993(3) . 2_656 yes
Zn F5 1.915(4) . 4_555 yes
Fe F2 1.919(3) . . yes
Fe F3 1.949(3) . . yes
Fe F4 2.008(3) . . yes
Fe F1 1.941(4) . 2_556 yes
Fe F6 1.971(4) . 3_666 yes
Fe F7 1.885(4) . 4_565 yes

loop_
_geom_torsion_atom_site_label_1
_geom_torsion_atom_site_label_2
_geom_torsion_atom_site_label_3
_geom_torsion_atom_site_label_4
_geom_torsion
_geom_torsion_site_symmetry_1
_geom_torsion_site_symmetry_2
_geom_torsion_site_symmetry_3
_geom_torsion_site_symmetry_4
_geom_torsion_publ_flag
F6 Zn F2 Fe 148.5(2) 1_556 . . . no
F3 Zn F2 Fe -126.6(2) 2_646 . . . no
F4 Zn F2 Fe -140.5(3) 2_646 . . . no
F1 Zn F2 Fe 58.2(2) 2_656 . . . no
F5 Zn F2 Fe -40.9(2) 4_555 . . . no
F2 Zn F3 Fe -176.02(18) . . 2_646 2_646 no
F2 Zn F4 Fe 15.5(5) . . 2_646 2_646 no
F3 Fe F2 Zn -18.9(2) . . . . no
F1 Fe F2 Zn 167.6(2) 2_556 . . . no
F6 Fe F2 Zn -106.2(2) 3_666 . . . no
F7 Fe F2 Zn 76.9(2) 4_565 . . . no
F2 Fe F3 Zn -177.95(16) . . . 2_656 no
F4 Fe F3 Zn 1.25(16) . . . 2_656 no
F6 Fe F3 Zn -87.50(16) 3_666 . . 2_656 no
F7 Fe F3 Zn 87.36(16) 4_565 . . 2_656 no
F3 Fe F4 Zn -1.35(17) . . . 2_656 no
F1 Fe F4 Zn 172.37(19) 2_556 . . 2_656 no
F6 Fe F4 Zn 86.10(17) 3_666 . . 2_656 no
F7 Fe F4 Zn -97.04(17) 4_565 . . 2_656 no
